data_4060844
loop_
_publ_author_name
'Ahn, Yi Joon'
'Rubio, Ramel J.'
'Hollis, T. Keith'
'Tham, Fook S.'
'Donnadieu, Bruno'

_publ_section_title
;
 Slip--Inversion--Slip Mechanism of Phosphametallocene Isomerization.
 Spectroscopic Characterization of an (\h1-Phospholyl)titanium Complex.
 Synthesis and Structures of Chiral Mono(phospholyl)titanium Complexes
;
_journal_coden_ASTM ORGND7
_journal_issue 5
_journal_name_full Organometallics
_journal_page_first 1079
_journal_page_last 1083
_journal_paper_doi 10.1021/om050357h
_journal_volume 25
_journal_year 2006
_chemical_formula_sum 'C12 H12 Cl3 P Ti'
_chemical_formula_weight 341.44
_space_group_IT_number 14
_symmetry_cell_setting monoclinic
_symmetry_space_group_name_Hall '-P 2ybc'
_symmetry_space_group_name_H-M 'P 1 21/c 1'
_cell_angle_alpha 90.00
_cell_angle_beta 109.797(2)
_cell_angle_gamma 90.00
_cell_formula_units_Z 4
_cell_length_a 16.7957(13)
_cell_length_b 7.1120(5)
_cell_length_c 12.4481(9)
_cell_measurement_temperature 100(2)
_cell_volume 1399.06(18)
_diffrn_ambient_temperature 100(2)
_exptl_crystal_density_diffrn 1.621
_cod_duplicate_entry 4074601
_cod_original_sg_symbol_H-M 'P 21/c'
_cod_database_code 4060844

loop_
_symmetry_equiv_pos_as_xyz
'x, y, z'
'-x, y+1/2, -z+1/2'
'-x, -y, -z'
'x, -y-1/2, z-1/2'

loop_
_atom_site_label
_atom_site_type_symbol
_atom_site_fract_x
_atom_site_fract_y
_atom_site_fract_z
_atom_site_U_iso_or_equiv
_atom_site_adp_type
_atom_site_occupancy
_atom_site_symmetry_multiplicity
_atom_site_calc_flag
_atom_site_refinement_flags
_atom_site_disorder_assembly
_atom_site_disorder_group
Ti1 Ti 0.702957(14) 0.26207(3) 0.457404(19) 0.01296(6) Uani 1 1 d . . .
P1 P 0.81343(2) 0.45515(5) 0.40188(3) 0.01744(8) Uani 1 1 d . . .
Cl1 Cl 0.65819(2) 0.04842(5) 0.31964(3) 0.01949(8) Uani 1 1 d . . .
Cl2 Cl 0.59420(2) 0.26128(5) 0.52432(3) 0.01916(8) Uani 1 1 d . . .
Cl3 Cl 0.80349(2) 0.10885(5) 0.59267(3) 0.02046(8) Uani 1 1 d . . .
C1 C 0.78304(8) 0.55629(18) 0.51317(11) 0.0150(2) Uani 1 1 d . . .
C2 C 0.69623(8) 0.60515(18) 0.47752(11) 0.0156(2) Uani 1 1 d . . .
C3 C 0.65307(9) 0.55312(18) 0.36065(11) 0.0167(2) Uani 1 1 d . . .
C4 C 0.70762(9) 0.47044(19) 0.31066(11) 0.0188(3) Uani 1 1 d . . .
H4 H 0.6890 0.4331 0.2284 0.023 Uiso 1 1 calc R . .
C5 C 0.56063(9) 0.5874(2) 0.29838(13) 0.0235(3) Uani 1 1 d . . .
H5A H 0.5516 0.7207 0.2780 0.035 Uiso 1 1 calc R . .
H5B H 0.5282 0.5531 0.3477 0.035 Uiso 1 1 calc R . .
H5C H 0.5418 0.5108 0.2288 0.035 Uiso 1 1 calc R . .
C6 C 0.65321(9) 0.7105(2) 0.54687(12) 0.0195(3) Uani 1 1 d . . .
H6A H 0.6959 0.7623 0.6152 0.029 Uiso 1 1 calc R . .
H6B H 0.6161 0.6247 0.5696 0.029 Uiso 1 1 calc R . .
H6C H 0.6195 0.8132 0.5011 0.029 Uiso 1 1 calc R . .
C7 C 0.84581(8) 0.59138(18) 0.62810(11) 0.0154(2) Uani 1 1 d . . .
C8 C 0.92413(8) 0.66935(19) 0.63759(12) 0.0183(3) Uani 1 1 d . . .
H8 H 0.9369 0.6973 0.5705 0.022 Uiso 1 1 calc R . .
C9 C 0.98375(9) 0.7066(2) 0.74424(13) 0.0216(3) Uani 1 1 d . . .
H9 H 1.0368 0.7604 0.7497 0.026 Uiso 1 1 calc R . .
C10 C 0.96595(9) 0.6656(2) 0.84265(12) 0.0228(3) Uani 1 1 d . . .
H10 H 1.0066 0.6917 0.9154 0.027 Uiso 1 1 calc R . .
C11 C 0.88861(10) 0.5863(2) 0.83475(12) 0.0220(3) Uani 1 1 d . . .
H11 H 0.8765 0.5572 0.9021 0.026 Uiso 1 1 calc R . .
C12 C 0.82861(9) 0.5493(2) 0.72757(12) 0.0190(3) Uani 1 1 d . . .
H12 H 0.7757 0.4952 0.7224 0.023 Uiso 1 1 calc R . .

loop_
_atom_site_aniso_label
_atom_site_aniso_U_11
_atom_site_aniso_U_22
_atom_site_aniso_U_33
_atom_site_aniso_U_23
_atom_site_aniso_U_13
_atom_site_aniso_U_12
Ti1 0.01260(12) 0.01101(11) 0.01488(11) 0.00020(7) 0.00413(8) -0.00063(7)
P1 0.01724(17) 0.01778(16) 0.01880(16) -0.00025(12) 0.00805(12) -0.00284(12)
Cl1 0.02122(16) 0.01805(15) 0.01997(15) -0.00461(11) 0.00798(12) -0.00508(11)
Cl2 0.01915(16) 0.01690(15) 0.02467(16) 0.00113(11) 0.01165(12) 0.00052(11)
Cl3 0.01614(15) 0.01720(15) 0.02368(15) 0.00475(11) 0.00106(11) 0.00033(11)
C1 0.0150(6) 0.0121(5) 0.0170(5) 0.0005(4) 0.0043(4) -0.0029(4)
C2 0.0158(6) 0.0106(5) 0.0189(6) 0.0006(4) 0.0040(4) -0.0016(4)
C3 0.0169(6) 0.0111(5) 0.0186(6) 0.0031(4) 0.0014(5) -0.0018(4)
C4 0.0233(7) 0.0154(6) 0.0162(6) 0.0020(4) 0.0046(5) -0.0042(5)
C5 0.0190(7) 0.0180(6) 0.0262(7) 0.0041(5) -0.0020(5) -0.0009(5)
C6 0.0166(6) 0.0153(6) 0.0255(6) -0.0035(5) 0.0059(5) 0.0009(5)
C7 0.0139(6) 0.0121(5) 0.0181(5) -0.0004(4) 0.0027(4) -0.0008(4)
C8 0.0157(6) 0.0158(6) 0.0217(6) 0.0037(5) 0.0040(5) -0.0022(5)
C9 0.0148(6) 0.0178(6) 0.0277(7) 0.0016(5) 0.0012(5) -0.0029(5)
C10 0.0206(7) 0.0206(7) 0.0214(6) -0.0044(5) -0.0005(5) -0.0007(5)
C11 0.0234(7) 0.0238(7) 0.0183(6) -0.0035(5) 0.0064(5) -0.0004(5)
C12 0.0165(6) 0.0199(6) 0.0212(6) -0.0032(5) 0.0069(5) -0.0026(5)

loop_
_geom_bond_atom_site_label_1
_geom_bond_atom_site_label_2
_geom_bond_distance
_geom_bond_site_symmetry_2
_geom_bond_publ_flag
Ti1 Cl1 2.2230(4) . ?
Ti1 Cl3 2.2244(4) . ?
Ti1 Cl2 2.2497(4) . ?
Ti1 C4 2.3741(13) . ?
Ti1 C3 2.3987(13) . ?
Ti1 C1 2.4571(13) . ?
Ti1 C2 2.4593(13) . ?
Ti1 P1 2.5836(4) . ?
P1 C4 1.7585(15) . ?
P1 C1 1.7821(14) . ?
C1 C2 1.4161(19) . ?
C1 C7 1.4828(18) . ?
C2 C3 1.4369(18) . ?
C2 C6 1.5002(19) . ?
C3 C4 1.399(2) . ?
C3 C5 1.5018(19) . ?
C7 C8 1.3952(19) . ?
C7 C12 1.3959(19) . ?
C8 C9 1.3911(19) . ?
C9 C10 1.387(2) . ?
C10 C11 1.389(2) . ?
C11 C12 1.3978(19) . ?
